data_8105999
loop_
_publ_author_name
'Liu, E.'
'Li, Zhuang-Yu'
'Jian, Fang-Fang'
'Liang, Tongling'

_publ_section_title
;
 Crystal structure of
 1-(5-(4-chlorophenyl)-3-(2-fluorophenyl)-4,5-dihydro-1H-pyrazol-1-yl)ethan-1-one,
 C17H14N2OFCl
;
_journal_issue 6
_journal_name_full 'Zeitschrift f\"ur Kristallographie - New Crystal Structures'
_journal_page_first 1259
_journal_page_last 1260
_journal_paper_doi 10.1515/ncrs-2019-0387
_journal_volume 234
_journal_year 2019
_chemical_formula_moiety 'C17 H14 Cl F N2 O'
_chemical_formula_sum 'C17 H14 Cl F N2 O'
_chemical_formula_weight 316.76
_space_group_crystal_system triclinic
_space_group_IT_number 2
_space_group_name_Hall '-P 1'
_space_group_name_H-M_alt 'P -1'
_symmetry_Int_Tables_number 2
_atom_sites_solution_primary direct
_cell_angle_alpha 72.023(4)
_cell_angle_beta 72.770(4)
_cell_angle_gamma 78.581(4)
_cell_formula_units_Z 2
_cell_length_a 8.2387(19)
_cell_length_b 9.764(2)
_cell_length_c 10.644(3)
_cell_measurement_reflns_used 1236
_cell_measurement_temperature 294(2)
_cell_measurement_theta_max 23.09
_cell_measurement_theta_min 2.21
_cell_volume 772.5(3)
_computing_cell_refinement 'CAD-4 Software (Enraf-Nonius, 1989)'
_computing_data_collection 'CAD-4 Software (Enraf-Nonius, 1989)'
_computing_data_reduction 'NRCVAX (Gabe et al., 1989)'
_computing_molecular_graphics 'Olex2 (Dolomanov et al., 2009)'
_computing_publication_material 'Olex2 (Dolomanov et al., 2009)'
_computing_structure_refinement 'olex2.refine (Bourhis et al., 2015)'
_computing_structure_solution 'SIR2004 (Burla et al., 2007)'
_diffrn_ambient_temperature 294.15
_diffrn_measured_fraction_theta_full 0.9941
_diffrn_measured_fraction_theta_max 0.9941
_diffrn_measurement_device_type 'Enraf-Nonius CAD-4 diffractometer'
_diffrn_measurement_method 'omega scans'
_diffrn_radiation_type 'Mo K\a'
_diffrn_radiation_wavelength 0.71073
_diffrn_reflns_av_R_equivalents 0.0237
_diffrn_reflns_av_unetI/netI 0.0498
_diffrn_reflns_limit_h_max 10
_diffrn_reflns_limit_h_min -10
_diffrn_reflns_limit_k_max 11
_diffrn_reflns_limit_k_min -12
_diffrn_reflns_limit_l_max 13
_diffrn_reflns_limit_l_min -8
_diffrn_reflns_number 4480
_diffrn_reflns_theta_full 25.0184
_diffrn_reflns_theta_max 25.02
_diffrn_reflns_theta_min 2.08
_exptl_absorpt_coefficient_mu 0.260
_exptl_absorpt_correction_type none
_exptl_crystal_colour 'clear light colourless'
_exptl_crystal_colour_lustre clear
_exptl_crystal_colour_modifier light
_exptl_crystal_colour_primary colourless
_exptl_crystal_density_diffrn 1.3617
_exptl_crystal_density_method 'not measured'
_exptl_crystal_description block
_exptl_crystal_F_000 328.4490
_exptl_crystal_size_max 0.24
_exptl_crystal_size_mid 0.22
_exptl_crystal_size_min 0.18
_refine_diff_density_max 0.2183
_refine_diff_density_min -0.2375
_refine_diff_density_rms 0.0574
_refine_ls_d_res_high 0.8403
_refine_ls_d_res_low 9.7971
_refine_ls_extinction_expression Fc^*^=kFc[1+0.001xFc^2^\l^3^/sin(2\q)]^-1/4^
_refine_ls_goodness_of_fit_ref 1.0527
_refine_ls_hydrogen_treatment constr
_refine_ls_matrix_type full
_refine_ls_number_constraints 25
_refine_ls_number_parameters 200
_refine_ls_number_reflns 2719
_refine_ls_number_restraints 1
_refine_ls_restrained_S_all 1.0525
_refine_ls_R_factor_all 0.0803
_refine_ls_R_factor_gt 0.0444
_refine_ls_shift/su_max 0.0001
_refine_ls_shift/su_mean 0.0000
_refine_ls_structure_factor_coef Fsqd
_refine_ls_weighting_details 'w=1/[\s^2^(Fo^2^)+(0.0360P)^2^+0.1935P] where P=(Fo^2^+2Fc^2^)/3'
_refine_ls_weighting_scheme calc
_refine_ls_wR_factor_gt 0.0929
_refine_ls_wR_factor_ref 0.1099
_reflns_Friedel_coverage 0.0
_reflns_limit_h_max 9
_reflns_limit_h_min -9
_reflns_limit_k_max 11
_reflns_limit_k_min -10
_reflns_limit_l_max 12
_reflns_limit_l_min 0
_reflns_number_gt 1757
_reflns_number_total 2719
_reflns_threshold_expression I>=2u(I)
_cod_data_source_file suppl_ncrs-2019-0387_suppl.cif
_cod_data_source_block 61226C
_cod_depositor_comments
;
The following automatic conversions were performed:

data item '_exptl_crystal_density_meas' value 'NONE' was changed to
'?' -- the value is perceived as not measured.

Automatic conversion script
Id: cif_fix_values 8738 2021-04-28 16:35:53Z antanas 
;
_cod_database_code 8105999
_olex2_refinement_description
;
1. Fixed Uiso
 At 1.2 times of:
  All C(H) groups, All C(H,H) groups
 At 1.5 times of:
  All C(H,H,H) groups
2. Rigid bond restraints
 F1, C1
 with sigma for 1-2 distances of 0.001 and sigma for 1-3 distances of 0.001
3.a Ternary CH refined with riding coordinates:
 C9(H9)
3.b Secondary CH2 refined with riding coordinates:
 C8(H8a,H8b)
3.c Aromatic/amide H refined with riding coordinates:
 C2(H2), C3(H3), C4(H4), C5(H5), C11(H11), C12(H12), C14(H14), C15(H15)
3.d Idealised Me refined as rotating group:
 C17(H17a,H17b,H17c)
;
_olex2_submission_special_instructions 'No special instructions were received'

loop_
_space_group_symop_id
_space_group_symop_operation_xyz
1 x,y,z
2 -x,-y,-z

loop_
_atom_site_label
_atom_site_type_symbol
_atom_site_fract_x
_atom_site_fract_y
_atom_site_fract_z
_atom_site_U_iso_or_equiv
_atom_site_adp_type
_atom_site_occupancy
_atom_site_refinement_flags_posn
_atom_site_refinement_flags_adp
Cl1 Cl 1.34455(10) 1.11044(8) 0.26098(8) 0.0903(3) Uani 1.000000 . .
F1 F 0.36321(18) 0.76185(18) 0.66293(16) 0.0881(5) Uani 1.000000 . U
O1 O 1.0005(2) 0.68137(19) 0.09072(16) 0.0704(5) Uani 1.000000 . .
N1 N 0.7716(2) 0.5526(2) 0.43074(18) 0.0506(5) Uani 1.000000 . .
N2 N 0.8347(2) 0.64340(19) 0.30306(18) 0.0524(5) Uani 1.000000 . .
C1 C 0.4290(3) 0.6254(3) 0.7203(3) 0.0636(6) Uani 1.000000 . U
C2 C 0.3515(3) 0.5608(4) 0.8539(3) 0.0748(8) Uani 1.000000 . .
H2 H 0.2589(3) 0.6102(4) 0.9033(3) 0.0898(10) Uiso 1.000000 R .
C3 C 0.4131(4) 0.4234(4) 0.9120(3) 0.0842(9) Uani 1.000000 . .
H3 H 0.3624(4) 0.3784(4) 1.0022(3) 0.1010(11) Uiso 1.000000 R .
C4 C 0.5495(4) 0.3505(3) 0.8388(3) 0.0836(9) Uani 1.000000 . .
H4 H 0.5897(4) 0.2558(3) 0.8787(3) 0.1003(11) Uiso 1.000000 R .
C5 C 0.6266(3) 0.4183(3) 0.7057(3) 0.0669(7) Uani 1.000000 . .
H5 H 0.7206(3) 0.3689(3) 0.6576(3) 0.0802(9) Uiso 1.000000 R .
C6 C 0.5675(3) 0.5583(3) 0.6417(2) 0.0513(6) Uani 1.000000 . .
C7 C 0.6536(3) 0.6281(3) 0.5002(2) 0.0496(6) Uani 1.000000 . .
C8 C 0.6195(3) 0.7829(3) 0.4217(2) 0.0607(7) Uani 1.000000 . .
H8a H 0.5097(3) 0.8011(3) 0.3997(2) 0.0729(8) Uiso 1.000000 R .
H8b H 0.6219(3) 0.8491(3) 0.4726(2) 0.0729(8) Uiso 1.000000 R .
C9 C 0.7677(3) 0.7979(2) 0.2916(2) 0.0544(6) Uani 1.000000 . .
H9 H 0.7234(3) 0.8396(2) 0.2102(2) 0.0653(7) Uiso 1.000000 R .
C10 C 0.9057(3) 0.8818(2) 0.2864(2) 0.0501(6) Uani 1.000000 . .
C11 C 0.9914(3) 0.8396(3) 0.3894(2) 0.0590(7) Uani 1.000000 . .
H11 H 0.9586(3) 0.7619(3) 0.4642(2) 0.0708(8) Uiso 1.000000 R .
C12 C 1.1234(3) 0.9102(3) 0.3831(2) 0.0599(7) Uani 1.000000 . .
H12 H 1.1794(3) 0.8805(3) 0.4528(2) 0.0718(8) Uiso 1.000000 R .
C13 C 1.1715(3) 1.0250(3) 0.2726(3) 0.0588(6) Uani 1.000000 . .
C14 C 1.0870(4) 1.0719(3) 0.1710(3) 0.0706(8) Uani 1.000000 . .
H14 H 1.1191(4) 1.1508(3) 0.0972(3) 0.0847(9) Uiso 1.000000 R .
C15 C 0.9542(4) 1.0006(3) 0.1797(2) 0.0643(7) Uani 1.000000 . .
H15 H 0.8955(4) 1.0336(3) 0.1116(2) 0.0772(8) Uiso 1.000000 R .
C16 C 0.9535(3) 0.5953(3) 0.2012(2) 0.0535(6) Uani 1.000000 . .
C17 C 1.0209(3) 0.4387(3) 0.2323(3) 0.0652(7) Uani 1.000000 . .
H17a H 1.052(2) 0.4071(5) 0.1505(4) 0.0978(11) Uiso 1.000000 GR .
H17b H 1.1195(13) 0.4245(4) 0.2674(16) 0.0978(11) Uiso 1.000000 GR .
H17c H 0.9342(8) 0.3835(3) 0.2992(13) 0.0978(11) Uiso 1.000000 GR .

loop_
_atom_site_aniso_label
_atom_site_aniso_U_11
_atom_site_aniso_U_22
_atom_site_aniso_U_33
_atom_site_aniso_U_12
_atom_site_aniso_U_13
_atom_site_aniso_U_23
Cl1 0.0981(6) 0.0719(5) 0.1043(6) -0.0227(4) -0.0340(5) -0.0122(4)
F1 0.0642(10) 0.0956(11) 0.0902(12) 0.0127(8) 0.0006(8) -0.0376(9)
O1 0.0817(12) 0.0749(12) 0.0426(10) -0.0020(10) -0.0056(9) -0.0126(9)
N1 0.0514(11) 0.0567(12) 0.0422(11) -0.0052(10) -0.0082(9) -0.0155(10)
N2 0.0578(12) 0.0520(12) 0.0434(11) 0.0015(9) -0.0090(9) -0.0155(9)
C1 0.0478(15) 0.0848(14) 0.0661(17) -0.0088(12) -0.0098(12) -0.0352(14)
C2 0.0531(16) 0.115(3) 0.0612(18) -0.0213(17) 0.0046(14) -0.0417(18)
C3 0.076(2) 0.119(3) 0.0566(18) -0.035(2) -0.0031(16) -0.0219(19)
C4 0.083(2) 0.089(2) 0.0669(19) -0.0203(18) -0.0084(17) -0.0071(17)
C5 0.0638(17) 0.0735(19) 0.0574(16) -0.0099(14) -0.0062(13) -0.0167(14)
C6 0.0414(13) 0.0703(17) 0.0484(14) -0.0106(12) -0.0071(11) -0.0259(13)
C7 0.0419(13) 0.0618(15) 0.0495(14) -0.0028(11) -0.0115(11) -0.0231(12)
C8 0.0520(14) 0.0665(16) 0.0613(15) 0.0072(12) -0.0153(12) -0.0214(13)
C9 0.0579(15) 0.0557(15) 0.0474(14) 0.0078(12) -0.0196(12) -0.0135(11)
C10 0.0570(14) 0.0450(13) 0.0442(13) 0.0095(11) -0.0137(11) -0.0150(11)
C11 0.0579(15) 0.0596(16) 0.0490(14) -0.0028(13) -0.0139(12) -0.0021(12)
C12 0.0625(16) 0.0587(16) 0.0520(15) 0.0057(13) -0.0198(12) -0.0086(13)
C13 0.0674(16) 0.0478(14) 0.0607(16) 0.0004(12) -0.0165(13) -0.0179(13)
C14 0.101(2) 0.0492(15) 0.0597(17) -0.0123(15) -0.0276(16) -0.0032(13)
C15 0.092(2) 0.0487(15) 0.0532(15) 0.0026(14) -0.0323(14) -0.0085(12)
C16 0.0538(14) 0.0628(16) 0.0441(14) -0.0019(12) -0.0119(12) -0.0182(13)
C17 0.0628(16) 0.0647(16) 0.0631(16) 0.0033(13) -0.0071(13) -0.0253(13)

loop_
_atom_type_symbol
_atom_type_scat_dispersion_real
_atom_type_scat_dispersion_imag
_atom_type_scat_Cromer_Mann_a1
_atom_type_scat_Cromer_Mann_a2
_atom_type_scat_Cromer_Mann_a3
_atom_type_scat_Cromer_Mann_a4
_atom_type_scat_Cromer_Mann_b1
_atom_type_scat_Cromer_Mann_b2
_atom_type_scat_Cromer_Mann_b3
_atom_type_scat_Cromer_Mann_b4
_atom_type_scat_Cromer_Mann_c
_atom_type_scat_source
_atom_type_scat_dispersion_source
C 0.00347 0.00161 2.31000 1.02000 1.58860 0.86500 20.84390 10.20750 0.56870 51.65120 0.215599998832 'International Tables Volume C Table 6.1.1.4 (pp. 500-502)' 'Henke, Gullikson and Davis, At. Data and Nucl. Data Tables, 1993, 54, 2'
Cl 0.14873 0.16029 11.46040 7.19640 6.25560 1.64550 0.01040 1.16620 18.51940 47.77840 -9.55739974976 'International Tables Volume C Table 6.1.1.4 (pp. 500-502)' 'Henke, Gullikson and Davis, At. Data and Nucl. Data Tables, 1993, 54, 2'
H 0.00000 0.00000 0.49300 0.32291 0.14019 0.04081 10.51090 26.12570 3.14236 57.79970 0.0030380000826 'International Tables Volume C Table 6.1.1.4 (pp. 500-502)' 'Henke, Gullikson and Davis, At. Data and Nucl. Data Tables, 1993, 54, 2'
F 0.01794 0.01033 3.53920 2.64120 1.51700 1.02430 10.28250 4.29440 0.26150 26.14760 0.277599990368 'International Tables Volume C Table 6.1.1.4 (pp. 500-502)' 'Henke, Gullikson and Davis, At. Data and Nucl. Data Tables, 1993, 54, 2'
O 0.01158 0.00611 3.04850 2.28680 1.54630 0.86700 13.27710 5.70110 0.32390 32.90890 0.250800013542 'International Tables Volume C Table 6.1.1.4 (pp. 500-502)' 'Henke, Gullikson and Davis, At. Data and Nucl. Data Tables, 1993, 54, 2'
N 0.00653 0.00323 12.21260 3.13220 2.01250 1.16630 0.00570 9.89330 28.99750 0.58260 -11.5290002823 'International Tables Volume C Table 6.1.1.4 (pp. 500-502)' 'Henke, Gullikson and Davis, At. Data and Nucl. Data Tables, 1993, 54, 2'

loop_
_geom_angle_atom_site_label_1
_geom_angle_atom_site_label_2
_geom_angle_atom_site_label_3
_geom_angle
_geom_angle_site_symmetry_1
_geom_angle_site_symmetry_3
C7 N1 N2 108.03(18) . .
C9 N2 N1 113.29(16) . .
C16 N2 N1 122.98(19) . .
C16 N2 C9 123.64(19) . .
C2 C1 F1 117.8(2) . .
C6 C1 F1 118.7(2) . .
C6 C1 C2 123.5(3) . .
H2 C2 C1 120.69(18) . .
C3 C2 C1 118.6(3) . .
C3 C2 H2 120.69(17) . .
H3 C3 C2 119.70(17) . .
C4 C3 C2 120.6(3) . .
C4 C3 H3 119.70(19) . .
H4 C4 C3 120.15(19) . .
C5 C4 C3 119.7(3) . .
C5 C4 H4 120.15(18) . .
H5 C5 C4 119.12(18) . .
C6 C5 C4 121.8(3) . .
C6 C5 H5 119.12(14) . .
C5 C6 C1 115.8(2) . .
C7 C6 C1 123.8(2) . .
C7 C6 C5 120.4(2) . .
C6 C7 N1 119.3(2) . .
C8 C7 N1 113.5(2) . .
C8 C7 C6 127.2(2) . .
H8a C8 C7 111.15(12) . .
H8b C8 C7 111.15(13) . .
H8b C8 H8a 109.1 . .
C9 C8 C7 103.05(18) . .
C9 C8 H8a 111.15(12) . .
C9 C8 H8b 111.15(13) . .
C8 C9 N2 100.19(17) . .
H9 C9 N2 110.31(11) . .
H9 C9 C8 110.31(12) . .
C10 C9 N2 110.41(17) . .
C10 C9 C8 114.90(19) . .
C10 C9 H9 110.31(12) . .
C11 C10 C9 120.7(2) . .
C15 C10 C9 121.9(2) . .
C15 C10 C11 117.4(2) . .
H11 C11 C10 119.22(14) . .
C12 C11 C10 121.6(2) . .
C12 C11 H11 119.22(14) . .
H12 C12 C11 120.43(14) . .
C13 C12 C11 119.1(2) . .
C13 C12 H12 120.43(15) . .
C12 C13 Cl1 119.3(2) . .
C14 C13 Cl1 119.8(2) . .
C14 C13 C12 120.9(2) . .
H14 C14 C13 120.46(16) . .
C15 C14 C13 119.1(2) . .
C15 C14 H14 120.46(15) . .
C14 C15 C10 121.9(2) . .
H15 C15 C10 119.07(15) . .
H15 C15 C14 119.07(15) . .
N2 C16 O1 119.2(2) . .
C17 C16 O1 123.4(2) . .
C17 C16 N2 117.5(2) . .
H17a C17 C16 109.5 . .
H17b C17 C16 109.5 . .
H17b C17 H17a 109.5 . .
H17c C17 C16 109.5 . .
H17c C17 H17a 109.5 . .
H17c C17 H17b 109.5 . .

loop_
_geom_bond_atom_site_label_1
_geom_bond_atom_site_label_2
_geom_bond_distance
_geom_bond_site_symmetry_2
Cl1 C13 1.746(3) .
F1 C1 1.360(3) .
O1 C16 1.220(3) .
N1 N2 1.387(2) .
N1 C7 1.289(3) .
N2 C9 1.480(3) .
N2 C16 1.363(3) .
C1 C2 1.377(4) .
C1 C6 1.381(3) .
C2 H2 0.9300 .
C2 C3 1.358(4) .
C3 H3 0.9300 .
C3 C4 1.373(4) .
C4 H4 0.9300 .
C4 C5 1.379(3) .
C5 H5 0.9300 .
C5 C6 1.389(3) .
C6 C7 1.470(3) .
C7 C8 1.501(3) .
C8 H8a 0.9700 .
C8 H8b 0.9700 .
C8 C9 1.540(3) .
C9 H9 0.9800 .
C9 C10 1.506(3) .
C10 C11 1.391(3) .
C10 C15 1.377(3) .
C11 H11 0.9300 .
C11 C12 1.373(3) .
C12 H12 0.9300 .
C12 C13 1.372(3) .
C13 C14 1.370(3) .
C14 H14 0.9300 .
C14 C15 1.376(4) .
C15 H15 0.9300 .
C16 C17 1.489(3) .
C17 H17a 0.9600 .
C17 H17b 0.9600 .
C17 H17c 0.9600 .

loop_
_restr_U_rigid_atom_site_label_1
_restr_U_rigid_atom_site_label_2
_restr_U_rigid_target_weight_param
_restr_U_rigid_U_parallel
_restr_U_rigid_diff
F1 C1 0.0010 0.0871 0.0020
